data_7114644
loop_
_publ_author_name
'Tae Hwan Noh'
'Jaeseong Jang'
'Woosik Hong'
'Haeri Lee'
'Ok-Sang Jung'

_publ_section_title
;
 Truncated trigonal prismatic tubular crystals consisting of a zeolite
 L-mimic metal-organic framework
;
_journal_name_full Chem.Commun.
_journal_page_first 7451
_journal_paper_doi 10.1039/C4CC03097D
_journal_volume 50
_journal_year 2014
_chemical_formula_sum 'C36 H48 Ag8 Ni2 O31 S12'
_chemical_formula_weight 2341.84
_chemical_name_systematic
; 
 ? 
;
_space_group_IT_number 147
_symmetry_cell_setting trigonal
_symmetry_space_group_name_Hall '-P 3'
_symmetry_space_group_name_H-M 'P -3'
_atom_sites_solution_hydrogens geom
_atom_sites_solution_primary direct
_atom_sites_solution_secondary difmap
_audit_creation_method SHELXL-97
_cell_angle_alpha 90.00
_cell_angle_beta 90.00
_cell_angle_gamma 120.00
_cell_formula_units_Z 1
_cell_length_a 15.8928(3)
_cell_length_b 15.8928(3)
_cell_length_c 7.91160(10)
_cell_measurement_reflns_used 2124
_cell_measurement_temperature 296(2)
_cell_measurement_theta_max 23.19
_cell_measurement_theta_min 2.96
_cell_volume 1730.60(5)
_computing_cell_refinement 'Bruker SAINT'
_computing_data_collection 'Bruker APEX2'
_computing_data_reduction 'Bruker SAINT'
_computing_molecular_graphics 'Bruker SHELXTL'
_computing_publication_material 'Bruker SHELXTL'
_computing_structure_refinement 'SHELXL-97 (Sheldrick, 2008)'
_computing_structure_solution 'SHELXS-97 (Sheldrick, 2008)'
_diffrn_ambient_temperature 296(2)
_diffrn_measured_fraction_theta_full 1.000
_diffrn_measured_fraction_theta_max 1.000
_diffrn_measurement_device_type 'Bruker Breeze CCD'
_diffrn_measurement_method '\f and \w scans'
_diffrn_radiation_monochromator graphite
_diffrn_radiation_source 'fine-focus sealed tube'
_diffrn_radiation_type MoK\a
_diffrn_radiation_wavelength 0.71073
_diffrn_reflns_av_R_equivalents 0.0995
_diffrn_reflns_av_unetI/netI 0.0831
_diffrn_reflns_limit_h_max 20
_diffrn_reflns_limit_h_min -20
_diffrn_reflns_limit_k_max 20
_diffrn_reflns_limit_k_min -20
_diffrn_reflns_limit_l_max 10
_diffrn_reflns_limit_l_min -10
_diffrn_reflns_number 30522
_diffrn_reflns_theta_full 27.49
_diffrn_reflns_theta_max 27.49
_diffrn_reflns_theta_min 1.48
_exptl_absorpt_coefficient_mu 3.181
_exptl_absorpt_correction_T_max 0.7014
_exptl_absorpt_correction_T_min 0.4918
_exptl_absorpt_correction_type multi-scan
_exptl_absorpt_process_details SADABS
_exptl_crystal_colour green
_exptl_crystal_density_diffrn 2.247
_exptl_crystal_density_method 'not measured'
_exptl_crystal_description block
_exptl_crystal_F_000 1136
_exptl_crystal_size_max 0.26
_exptl_crystal_size_mid 0.14
_exptl_crystal_size_min 0.12
_refine_diff_density_max 2.147
_refine_diff_density_min -2.373
_refine_diff_density_rms 0.271
_refine_ls_extinction_method none
_refine_ls_goodness_of_fit_ref 1.015
_refine_ls_hydrogen_treatment constr
_refine_ls_matrix_type full
_refine_ls_number_parameters 150
_refine_ls_number_reflns 2658
_refine_ls_number_restraints 0
_refine_ls_restrained_S_all 1.015
_refine_ls_R_factor_all 0.1050
_refine_ls_R_factor_gt 0.0715
_refine_ls_shift/su_max 0.000
_refine_ls_shift/su_mean 0.000
_refine_ls_structure_factor_coef Fsqd
_refine_ls_weighting_details 'calc w=1/[\s^2^(Fo^2^)+(0.1453P)^2^+0.0000P] where P=(Fo^2^+2Fc^2^)/3'
_refine_ls_weighting_scheme calc
_refine_ls_wR_factor_gt 0.2221
_refine_ls_wR_factor_ref 0.2386
_reflns_number_gt 1650
_reflns_number_total 2658
_reflns_threshold_expression >2sigma(I)
_cod_data_source_file c4cc03097d2.cif
_cod_data_source_block nth
_cod_original_sg_symbol_H-M P-3
_cod_database_code 7114644

loop_
_symmetry_equiv_pos_as_xyz
'x, y, z'
'-y, x-y, z'
'-x+y, -x, z'
'-x, -y, -z'
'y, -x+y, -z'
'x-y, x, -z'

loop_
_atom_site_label
_atom_site_type_symbol
_atom_site_fract_x
_atom_site_fract_y
_atom_site_fract_z
_atom_site_U_iso_or_equiv
_atom_site_adp_type
_atom_site_occupancy
_atom_site_symmetry_multiplicity
_atom_site_calc_flag
_atom_site_refinement_flags
Ag1 Ag 0.56705(6) 0.56358(6) 0.67389(11) 0.0367(3) Uani 1 1 d .
Ag2 Ag 0.3183(4) 0.5593(4) 0.4041(6) 0.0937(14) Uani 0.33 1 d P
Ni1 Ni 0.3333 0.6667 0.9316(3) 0.0279(5) Uani 1 3 d S
S1 S 0.43174(18) 0.42458(19) 0.8170(3) 0.0272(6) Uani 1 1 d .
S2 S 0.2994(2) 0.4117(2) 0.5244(3) 0.0331(6) Uani 1 1 d .
O1 O 0.1229(5) 0.4036(5) 0.7358(9) 0.0332(17) Uani 1 1 d .
O2 O 0.2208(5) 0.5615(5) 0.7914(9) 0.0337(16) Uani 1 1 d .
O3 O 0.3296(5) 0.5583(5) 1.0826(8) 0.0325(16) Uani 1 1 d .
O4 O 0.2971(5) 0.4084(5) 1.1247(8) 0.0314(16) Uani 1 1 d .
O5 O 0.0000 0.0000 1.0000 0.029(4) Uani 1 6 d S
O6 O 0.131(3) 0.081(4) 0.829(5) 0.113(15) Uani 0.33 1 d P
H6D H 0.0895 0.0705 0.7577 0.136 Uiso 0.33 1 d PR
H6E H 0.1468 0.1327 0.8767 0.136 Uiso 0.33 1 d PR
O7 O 0.2309(16) 0.2190(14) 1.068(2) 0.102(6) Uani 0.67 1 d P
H7A H 0.2816 0.2713 1.0742 0.122 Uiso 0.67 1 d PR
H7B H 0.1879 0.2275 1.0291 0.122 Uiso 0.67 1 d PR
C1 C 0.2024(7) 0.4747(8) 0.7844(11) 0.027(2) Uani 1 1 d .
C2 C 0.2791(7) 0.4543(7) 0.8473(11) 0.024(2) Uani 1 1 d .
C3 C 0.3050(7) 0.4749(7) 1.0353(11) 0.0227(19) Uani 1 1 d .
C4 C 0.3264(7) 0.4255(7) 0.7448(11) 0.025(2) Uani 1 1 d .
C5 C 0.4188(8) 0.3153(8) 0.7317(15) 0.040(3) Uani 1 1 d .
H5A H 0.4734 0.3087 0.7648 0.048 Uiso 1 1 calc R
H5B H 0.4161 0.3172 0.6106 0.048 Uiso 1 1 calc R
H5C H 0.3601 0.2609 0.7735 0.048 Uiso 1 1 calc R
C6 C 0.2083(9) 0.2869(9) 0.5101(17) 0.050(3) Uani 1 1 d .
H6A H 0.1879 0.2710 0.3946 0.060 Uiso 1 1 calc R
H6B H 0.1537 0.2752 0.5787 0.060 Uiso 1 1 calc R
H6C H 0.2343 0.2473 0.5492 0.060 Uiso 1 1 calc R

loop_
_atom_site_aniso_label
_atom_site_aniso_U_11
_atom_site_aniso_U_22
_atom_site_aniso_U_33
_atom_site_aniso_U_23
_atom_site_aniso_U_13
_atom_site_aniso_U_12
Ag1 0.0397(6) 0.0308(5) 0.0389(5) 0.0026(3) 0.0005(4) 0.0171(4)
Ag2 0.098(3) 0.101(4) 0.084(3) 0.016(3) 0.006(2) 0.051(3)
Ni1 0.0267(8) 0.0267(8) 0.0303(11) 0.000 0.000 0.0133(4)
S1 0.0271(13) 0.0388(15) 0.0201(11) 0.0013(10) -0.0006(9) 0.0196(12)
S2 0.0409(15) 0.0467(17) 0.0198(11) -0.0052(10) -0.0069(10) 0.0279(14)
O1 0.022(4) 0.035(4) 0.042(4) -0.011(3) -0.012(3) 0.013(3)
O2 0.033(4) 0.029(4) 0.043(4) -0.005(3) -0.012(3) 0.018(3)
O3 0.033(4) 0.035(4) 0.026(3) -0.003(3) -0.006(3) 0.014(3)
O4 0.036(4) 0.042(4) 0.019(3) 0.001(3) 0.000(3) 0.021(4)
O5 0.032(6) 0.032(6) 0.023(8) 0.000 0.000 0.016(3)
O6 0.09(3) 0.15(4) 0.12(3) 0.00(3) 0.00(2) 0.08(3)
O7 0.113(16) 0.100(15) 0.084(13) -0.013(11) 0.010(11) 0.047(14)
C1 0.029(5) 0.042(6) 0.017(4) 0.004(4) 0.001(4) 0.022(5)
C2 0.026(5) 0.022(5) 0.024(5) 0.002(4) -0.001(4) 0.012(4)
C3 0.024(5) 0.026(5) 0.019(4) 0.000(4) 0.005(4) 0.013(4)
C4 0.022(5) 0.035(5) 0.019(4) 0.000(4) -0.002(4) 0.014(4)
C5 0.034(6) 0.037(6) 0.053(7) 0.003(5) -0.003(5) 0.021(5)
C6 0.040(7) 0.048(8) 0.055(8) -0.016(6) -0.009(6) 0.015(6)

loop_
_atom_type_symbol
_atom_type_description
_atom_type_scat_dispersion_real
_atom_type_scat_dispersion_imag
_atom_type_scat_source
C C 0.0033 0.0016 'International Tables Vol C Tables 4.2.6.8 and 6.1.1.4'
H H 0.0000 0.0000 'International Tables Vol C Tables 4.2.6.8 and 6.1.1.4'
O O 0.0106 0.0060 'International Tables Vol C Tables 4.2.6.8 and 6.1.1.4'
S S 0.1246 0.1234 'International Tables Vol C Tables 4.2.6.8 and 6.1.1.4'
Ni Ni 0.3393 1.1124 'International Tables Vol C Tables 4.2.6.8 and 6.1.1.4'
Ag Ag -0.8971 1.1015 'International Tables Vol C Tables 4.2.6.8 and 6.1.1.4'

loop_
_geom_angle_atom_site_label_1
_geom_angle_atom_site_label_2
_geom_angle_atom_site_label_3
_geom_angle
_geom_angle_site_symmetry_1
_geom_angle_site_symmetry_3
O1 Ag1 S1 118.61(18) 2_665 .
O1 Ag1 S2 105.10(18) 2_665 4_666
S1 Ag1 S2 136.15(10) . 4_666
O1 Ag1 O4 88.9(3) 2_665 4_667
S1 Ag1 O4 98.84(17) . 4_667
S2 Ag1 O4 77.65(16) 4_666 4_667
O1 Ag1 Ag2 141.7(2) 2_665 4_666
S1 Ag1 Ag2 92.74(11) . 4_666
S2 Ag1 Ag2 46.12(10) 4_666 4_666
O4 Ag1 Ag2 63.37(18) 4_667 4_666
S2 Ag2 O3 111.3(3) . 1_554
S2 Ag2 Ag2 143.2(3) . 3_565
O3 Ag2 Ag2 93.6(2) 1_554 3_565
S2 Ag2 Ag2 142.2(3) . 2_665
O3 Ag2 Ag2 89.8(2) 1_554 2_665
Ag2 Ag2 Ag2 60.001(1) 3_565 2_665
S2 Ag2 Ag1 48.66(11) . 4_666
O3 Ag2 Ag1 75.5(2) 1_554 4_666
Ag2 Ag2 Ag1 167.60(14) 3_565 4_666
Ag2 Ag2 Ag1 113.2(3) 2_665 4_666
O2 Ni1 O2 93.7(3) . 3_565
O2 Ni1 O2 93.7(3) . 2_665
O2 Ni1 O2 93.7(3) 3_565 2_665
O2 Ni1 O3 87.1(3) . 3_565
O2 Ni1 O3 89.1(3) 3_565 3_565
O2 Ni1 O3 177.1(3) 2_665 3_565
O2 Ni1 O3 177.1(3) . 2_665
O2 Ni1 O3 87.1(3) 3_565 2_665
O2 Ni1 O3 89.1(3) 2_665 2_665
O3 Ni1 O3 90.1(3) 3_565 2_665
O2 Ni1 O3 89.1(3) . .
O2 Ni1 O3 177.1(3) 3_565 .
O2 Ni1 O3 87.1(3) 2_665 .
O3 Ni1 O3 90.1(3) 3_565 .
O3 Ni1 O3 90.1(3) 2_665 .
C4 S1 C5 103.7(5) . .
C4 S1 Ag1 104.5(3) . .
C5 S1 Ag1 109.0(4) . .
C6 S2 C4 102.2(6) . .
C6 S2 Ag2 134.1(5) . .
C4 S2 Ag2 111.2(4) . .
C6 S2 Ag1 106.7(4) . 4_666
C4 S2 Ag1 117.4(3) . 4_666
Ag2 S2 Ag1 85.22(15) . 4_666
C1 O1 Ag1 117.5(6) . 3_565
C1 O2 Ni1 123.0(6) . .
C3 O3 Ni1 125.3(6) . .
C3 O3 Ag2 108.8(6) . 1_556
Ni1 O3 Ag2 122.8(3) . 1_556
C3 O4 Ag1 120.1(6) . 4_667
H6D O6 H6E 109.5 . .
H7A O7 H7B 109.5 . .
O2 C1 O1 125.1(9) . .
O2 C1 C2 117.0(9) . .
O1 C1 C2 117.8(9) . .
C4 C2 C1 122.2(8) . .
C4 C2 C3 121.8(8) . .
C1 C2 C3 115.9(8) . .
O4 C3 O3 126.2(8) . .
O4 C3 C2 118.4(8) . .
O3 C3 C2 115.4(8) . .
C2 C4 S1 120.2(7) . .
C2 C4 S2 119.7(7) . .
S1 C4 S2 118.9(5) . .
S1 C5 H5A 109.5 . .
S1 C5 H5B 109.5 . .
H5A C5 H5B 109.5 . .
S1 C5 H5C 109.5 . .
H5A C5 H5C 109.5 . .
H5B C5 H5C 109.5 . .
S2 C6 H6A 109.5 . .
S2 C6 H6B 109.5 . .
H6A C6 H6B 109.5 . .
S2 C6 H6C 109.5 . .
H6A C6 H6C 109.5 . .
H6B C6 H6C 109.5 . .

loop_
_geom_bond_atom_site_label_1
_geom_bond_atom_site_label_2
_geom_bond_distance
_geom_bond_site_symmetry_2
Ag1 O1 2.329(7) 2_665
Ag1 S1 2.457(3) .
Ag1 S2 2.507(3) 4_666
Ag1 O4 2.537(7) 4_667
Ag1 Ag2 3.328(5) 4_666
Ag2 S2 2.407(6) .
Ag2 O3 2.551(8) 1_554
Ag2 Ag2 2.772(9) 3_565
Ag2 Ag2 2.772(9) 2_665
Ag2 Ag1 3.328(5) 4_666
Ni1 O2 2.057(7) .
Ni1 O2 2.057(7) 3_565
Ni1 O2 2.057(7) 2_665
Ni1 O3 2.073(7) 3_565
Ni1 O3 2.073(7) 2_665
Ni1 O3 2.073(7) .
S1 C4 1.776(10) .
S1 C5 1.778(12) .
S2 C6 1.780(13) .
S2 C4 1.783(9) .
S2 Ag1 2.507(3) 4_666
O1 C1 1.263(12) .
O1 Ag1 2.329(7) 3_565
O2 C1 1.260(13) .
O3 C3 1.237(12) .
O3 Ag2 2.551(8) 1_556
O4 C3 1.225(11) .
O4 Ag1 2.537(7) 4_667
O6 H6D 0.8200 .
O6 H6E 0.8200 .
O7 H7A 0.8200 .
O7 H7B 0.8201 .
C1 C2 1.496(13) .
C2 C4 1.333(13) .
C2 C3 1.533(12) .
C5 H5A 0.9600 .
C5 H5B 0.9600 .
C5 H5C 0.9600 .
C6 H6A 0.9600 .
C6 H6B 0.9600 .
C6 H6C 0.9600 .
